data_4512357
loop_
_publ_author_name
'Shi, Chao'
'Wei, Bin'
'Zhang, Wen'

_publ_section_title
;
 Toward Understanding the Origin of Structural Phase Transition in
 Guanidinium Pyridinium 1,5-Naphthalenedisulfonate
;
_journal_issue 12
_journal_name_full 'Crystal Growth &amp; Design'
_journal_page_first 6570
_journal_paper_doi 10.1021/cg5014895
_journal_volume 14
_journal_year 2014
_chemical_formula_moiety 'C10 H6 O6 S2, C5 H6 N, C H6 N3'
_chemical_formula_sum 'C16 H18 N4 O6 S2'
_chemical_formula_weight 426.46
_chemical_name_systematic
; 
 ? 
;
_space_group_IT_number 2
_symmetry_cell_setting triclinic
_symmetry_space_group_name_Hall '-P 1'
_symmetry_space_group_name_H-M 'P -1'
_atom_sites_solution_hydrogens geom
_atom_sites_solution_primary direct
_atom_sites_solution_secondary difmap
_audit_creation_method SHELXL-97
_cell_angle_alpha 92.274(5)
_cell_angle_beta 101.962(8)
_cell_angle_gamma 90.103(7)
_cell_formula_units_Z 2
_cell_length_a 8.057(4)
_cell_length_b 8.208(4)
_cell_length_c 14.116(7)
_cell_measurement_reflns_used 2323
_cell_measurement_temperature 263(2)
_cell_measurement_theta_max 27.5010
_cell_measurement_theta_min 2.4836
_cell_volume 912.5(8)
_computing_cell_refinement 'CrystalClear (Rigaku Inc., 2008)'
_computing_data_collection 'CrystalClear (Rigaku Inc., 2008)'
_computing_data_reduction 'CrystalClear (Rigaku Inc., 2008)'
_computing_molecular_graphics 'DIAMOND (Brandenburg & Putz, 2005)'
_computing_publication_material 'SHELXL-97 (Sheldrick, 2008)'
_computing_structure_refinement 'SHELXL-97 (Sheldrick, 1997)'
_computing_structure_solution 'SHELXS-97 (Sheldrick, 1990)'
_diffrn_ambient_temperature 263(2)
_diffrn_measured_fraction_theta_full 0.984
_diffrn_measured_fraction_theta_max 0.984
_diffrn_measurement_device_type 'Rigaku, SCXmini'
_diffrn_measurement_method '\w scans'
_diffrn_radiation_monochromator graphite
_diffrn_radiation_source 'fine-focus sealed tube'
_diffrn_radiation_type MoK\a
_diffrn_radiation_wavelength 0.71073
_diffrn_reflns_av_R_equivalents 0.0268
_diffrn_reflns_av_sigmaI/netI 0.0404
_diffrn_reflns_limit_h_max 10
_diffrn_reflns_limit_h_min -10
_diffrn_reflns_limit_k_max 10
_diffrn_reflns_limit_k_min -10
_diffrn_reflns_limit_l_max 18
_diffrn_reflns_limit_l_min -18
_diffrn_reflns_number 9992
_diffrn_reflns_theta_full 27.47
_diffrn_reflns_theta_max 27.47
_diffrn_reflns_theta_min 2.58
_diffrn_standards_decay_% 0
_diffrn_standards_interval_count 180
_diffrn_standards_interval_time 9
_diffrn_standards_number 3
_exptl_absorpt_coefficient_mu 0.336
_exptl_absorpt_correction_T_max 0.910
_exptl_absorpt_correction_T_min 0.892
_exptl_absorpt_correction_type multi-scan
_exptl_absorpt_process_details 'CrystalClear (Rigaku Inc., 2008)'
_exptl_crystal_colour colourless
_exptl_crystal_density_diffrn 1.552
_exptl_crystal_density_method 'not measured'
_exptl_crystal_description block
_exptl_crystal_F_000 444
_exptl_crystal_size_max 0.34
_exptl_crystal_size_mid 0.30
_exptl_crystal_size_min 0.28
_refine_diff_density_max 0.349
_refine_diff_density_min -0.413
_refine_diff_density_rms 0.085
_refine_ls_extinction_method none
_refine_ls_goodness_of_fit_ref 1.090
_refine_ls_hydrogen_treatment mixed
_refine_ls_matrix_type full
_refine_ls_number_parameters 253
_refine_ls_number_reflns 4118
_refine_ls_number_restraints 0
_refine_ls_restrained_S_all 1.090
_refine_ls_R_factor_all 0.0604
_refine_ls_R_factor_gt 0.0445
_refine_ls_shift/su_max 0.000
_refine_ls_shift/su_mean 0.000
_refine_ls_structure_factor_coef Fsqd
_refine_ls_weighting_details 'calc w=1/[\s^2^(Fo^2^)+(0.0798P)^2^+0.0000P] where P=(Fo^2^+2Fc^2^)/3'
_refine_ls_weighting_scheme calc
_refine_ls_wR_factor_gt 0.1239
_refine_ls_wR_factor_ref 0.1390
_reflns_number_gt 3175
_reflns_number_total 4188
_reflns_threshold_expression >2sigma(I)
_cod_data_source_file cg5014895_si_003.cif
_cod_data_source_block 22-263K
_cod_depositor_comments
;
The following automatic conversions were performed:

'_exptl_absorpt_correction_type' value 'Multi-scan' changed to
'multi-scan' according to
/home/saulius/struct/COD-crude-data--automatic-downloads/rss-feeds/ACS/lib/dictionaries/cif_core.dic
dictionary named 'cif_core.dic' version 2.4.2 from 2011-04-26.

Automatic conversion script
Id: cif_fix_values 2935 2014-11-11 08:27:57Z andrius 

 Adding full bibliography for 4512336--4512373.cif.
;
_cod_original_sg_symbol_Hall '-P 1 '
_cod_database_code 4512357

loop_
_symmetry_equiv_pos_as_xyz
'x, y, z'
'-x, -y, -z'

loop_
_atom_site_label
_atom_site_type_symbol
_atom_site_fract_x
_atom_site_fract_y
_atom_site_fract_z
_atom_site_U_iso_or_equiv
_atom_site_adp_type
_atom_site_occupancy
_atom_site_symmetry_multiplicity
_atom_site_calc_flag
_atom_site_refinement_flags
C1 C 0.7841(4) 0.3098(4) 0.7373(3) 0.0649(9) Uani 1 1 d .
H1A H 0.7189 0.4032 0.7364 0.078 Uiso 1 1 calc R
C2 C 0.8313(5) 0.2316(5) 0.8191(2) 0.0700(10) Uani 1 1 d .
H2A H 0.8008 0.2709 0.8757 0.084 Uiso 1 1 calc R
C3 C 0.9255(4) 0.0921(4) 0.8193(2) 0.0700(10) Uani 1 1 d .
H3A H 0.9612 0.0367 0.8760 0.084 Uiso 1 1 calc R
C4 C 0.9658(4) 0.0363(4) 0.7338(3) 0.0590(8) Uani 1 1 d .
H4A H 1.0268 -0.0594 0.7317 0.071 Uiso 1 1 calc R
C5 C 0.9168(3) 0.1202(3) 0.65424(18) 0.0450(6) Uani 1 1 d .
H5A H 0.9444 0.0831 0.5964 0.054 Uiso 1 1 calc R
C6 C 0.6105(3) 0.7981(3) 0.51986(15) 0.0276(4) Uani 1 1 d .
C7 C 0.5082(3) 0.7198(3) 0.56997(16) 0.0351(5) Uani 1 1 d .
H7A H 0.5335 0.6143 0.5898 0.042 Uiso 1 1 calc R
C8 C 0.6353(3) 1.2016(3) 0.40838(17) 0.0386(5) Uani 1 1 d .
H8A H 0.7051 1.2566 0.3752 0.046 Uiso 1 1 calc R
C9 C 0.6738(3) 1.0469(3) 0.43506(16) 0.0321(5) Uani 1 1 d .
H9A H 0.7679 0.9968 0.4186 0.039 Uiso 1 1 calc R
C10 C 0.5721(2) 0.9602(2) 0.48793(14) 0.0253(4) Uani 1 1 d .
C11 C 0.5902(3) 0.8730(2) 0.90971(15) 0.0286(5) Uani 1 1 d .
C12 C 0.5236(3) 0.9478(3) 0.82540(16) 0.0354(5) Uani 1 1 d .
H12A H 0.5497 0.9092 0.7674 0.042 Uiso 1 1 calc R
C13 C 0.4156(3) 1.0829(3) 0.82578(17) 0.0377(5) Uani 1 1 d .
H13A H 0.3696 1.1321 0.7681 0.045 Uiso 1 1 calc R
C14 C 0.6214(3) 0.8588(3) 1.08931(16) 0.0342(5) Uani 1 1 d .
H14A H 0.6921 0.7692 1.0899 0.041 Uiso 1 1 calc R
C15 C 0.5547(3) 0.9312(2) 1.00033(15) 0.0276(4) Uani 1 1 d .
C16 C 0.8117(3) 0.4215(3) 0.18929(15) 0.0306(5) Uani 1 1 d .
N1 N 0.8303(3) 0.2544(3) 0.65654(18) 0.0588(6) Uani 1 1 d .
H1B H 0.8024 0.3083 0.6047 0.071 Uiso 1 1 calc R
N2 N 0.8118(3) 0.3760(3) 0.09822(14) 0.0426(5) Uani 1 1 d .
H2B H 0.7237 0.3918 0.0535 0.051 Uiso 1 1 calc R
H2C H 0.8999 0.3306 0.0838 0.051 Uiso 1 1 calc R
N3 N 0.6773(2) 0.4909(2) 0.21153(14) 0.0380(5) Uani 1 1 d .
H3B H 0.6761 0.5172 0.2710 0.046 Uiso 1 1 calc R
H3C H 0.5904 0.5099 0.1667 0.046 Uiso 1 1 calc R
N4 N 0.9450(3) 0.3922(3) 0.25786(14) 0.0433(5) Uani 1 1 d .
H4B H 0.9441 0.4184 0.3173 0.052 Uiso 1 1 calc R
H4C H 1.0329 0.3467 0.2431 0.052 Uiso 1 1 calc R
O1 O 0.7616(3) 0.6645(2) 0.39139(12) 0.0508(5) Uani 1 1 d .
O2 O 0.8004(2) 0.5439(2) 0.54839(14) 0.0516(5) Uani 1 1 d .
O3 O 0.9367(2) 0.7991(2) 0.53171(14) 0.0495(5) Uani 1 1 d .
O4 O 0.6375(2) 0.56355(19) 0.93350(12) 0.0389(4) Uani 1 1 d .
O5 O 0.8858(2) 0.7407(2) 0.96721(12) 0.0435(4) Uani 1 1 d .
O6 O 0.7384(2) 0.6848(2) 0.80185(11) 0.0413(4) Uani 1 1 d .
S1 S 0.79200(7) 0.69210(7) 0.49592(4) 0.03315(18) Uani 1 1 d .
S2 S 0.72441(7) 0.70273(7) 0.90278(4) 0.03179(17) Uani 1 1 d .

loop_
_atom_site_aniso_label
_atom_site_aniso_U_11
_atom_site_aniso_U_22
_atom_site_aniso_U_33
_atom_site_aniso_U_23
_atom_site_aniso_U_13
_atom_site_aniso_U_12
C1 0.067(2) 0.0496(17) 0.073(2) -0.0197(16) 0.0072(17) 0.0099(15)
C2 0.079(2) 0.088(3) 0.0473(18) -0.0220(17) 0.0266(17) -0.014(2)
C3 0.076(2) 0.083(2) 0.0446(17) 0.0245(16) -0.0060(16) -0.0311(19)
C4 0.0450(16) 0.0463(16) 0.079(2) -0.0062(15) -0.0003(15) 0.0076(13)
C5 0.0390(14) 0.0615(17) 0.0349(13) -0.0088(12) 0.0105(11) 0.0050(12)
C6 0.0267(10) 0.0305(11) 0.0237(10) -0.0007(8) 0.0010(8) 0.0023(8)
C7 0.0377(12) 0.0317(12) 0.0348(12) 0.0066(9) 0.0044(10) 0.0022(9)
C8 0.0366(13) 0.0427(14) 0.0402(13) 0.0099(10) 0.0153(11) -0.0048(10)
C9 0.0269(11) 0.0394(13) 0.0315(11) 0.0036(9) 0.0093(9) 0.0040(9)
C10 0.0223(10) 0.0308(11) 0.0210(10) -0.0017(8) 0.0013(8) -0.0002(8)
C11 0.0280(10) 0.0281(11) 0.0294(11) -0.0022(8) 0.0056(9) 0.0037(8)
C12 0.0370(12) 0.0422(13) 0.0266(11) -0.0033(9) 0.0069(9) 0.0075(10)
C13 0.0439(14) 0.0398(13) 0.0285(11) 0.0043(9) 0.0052(10) 0.0109(10)
C14 0.0368(12) 0.0335(12) 0.0311(11) 0.0034(9) 0.0040(9) 0.0108(9)
C15 0.0277(10) 0.0275(11) 0.0272(10) 0.0004(8) 0.0045(8) 0.0025(8)
C16 0.0315(11) 0.0301(11) 0.0297(11) 0.0029(9) 0.0054(9) -0.0009(9)
N1 0.0627(16) 0.0593(16) 0.0527(15) 0.0130(12) 0.0057(12) -0.0035(13)
N2 0.0362(11) 0.0588(14) 0.0302(10) -0.0025(9) 0.0016(9) 0.0158(10)
N3 0.0368(11) 0.0427(12) 0.0331(10) -0.0042(8) 0.0050(8) 0.0037(9)
N4 0.0348(11) 0.0630(14) 0.0301(10) 0.0069(9) 0.0015(9) 0.0052(10)
O1 0.0617(12) 0.0584(11) 0.0305(9) -0.0117(8) 0.0077(8) 0.0154(9)
O2 0.0590(12) 0.0427(10) 0.0534(11) 0.0106(8) 0.0102(9) 0.0222(9)
O3 0.0262(8) 0.0571(11) 0.0606(12) -0.0160(9) 0.0019(8) 0.0058(8)
O4 0.0391(9) 0.0337(9) 0.0419(9) 0.0025(7) 0.0038(7) 0.0052(7)
O5 0.0280(8) 0.0558(11) 0.0438(10) -0.0111(8) 0.0030(7) 0.0069(7)
O6 0.0483(10) 0.0431(10) 0.0331(9) -0.0053(7) 0.0114(8) 0.0145(8)
S1 0.0335(3) 0.0346(3) 0.0293(3) -0.0046(2) 0.0026(2) 0.0095(2)
S2 0.0308(3) 0.0330(3) 0.0305(3) -0.0040(2) 0.0049(2) 0.0076(2)

loop_
_atom_type_symbol
_atom_type_description
_atom_type_scat_dispersion_real
_atom_type_scat_dispersion_imag
_atom_type_scat_source
C C 0.0033 0.0016 'International Tables Vol C Tables 4.2.6.8 and 6.1.1.4'
H H 0.0000 0.0000 'International Tables Vol C Tables 4.2.6.8 and 6.1.1.4'
N N 0.0061 0.0033 'International Tables Vol C Tables 4.2.6.8 and 6.1.1.4'
O O 0.0106 0.0060 'International Tables Vol C Tables 4.2.6.8 and 6.1.1.4'
S S 0.1246 0.1234 'International Tables Vol C Tables 4.2.6.8 and 6.1.1.4'

loop_
_geom_angle_atom_site_label_1
_geom_angle_atom_site_label_2
_geom_angle_atom_site_label_3
_geom_angle
_geom_angle_site_symmetry_1
_geom_angle_site_symmetry_3
C2 C1 N1 120.1(3) . .
C2 C1 H1A 119.9 . .
N1 C1 H1A 119.9 . .
C1 C2 C3 119.4(3) . .
C1 C2 H2A 120.3 . .
C3 C2 H2A 120.3 . .
C4 C3 C2 118.6(3) . .
C4 C3 H3A 120.7 . .
C2 C3 H3A 120.7 . .
C5 C4 C3 119.5(3) . .
C5 C4 H4A 120.3 . .
C3 C4 H4A 120.3 . .
N1 C5 C4 120.7(3) . .
N1 C5 H5A 119.7 . .
C4 C5 H5A 119.7 . .
C7 C6 C10 120.6(2) . .
C7 C6 S1 117.84(17) . .
C10 C6 S1 121.57(16) . .
C6 C7 C8 120.1(2) . 2_676
C6 C7 H7A 119.9 . .
C8 C7 H7A 119.9 2_676 .
C9 C8 C7 121.2(2) . 2_676
C9 C8 H8A 119.4 . .
C7 C8 H8A 119.4 2_676 .
C8 C9 C10 121.0(2) . .
C8 C9 H9A 119.5 . .
C10 C9 H9A 119.5 . .
C9 C10 C10 118.4(2) . 2_676
C9 C10 C6 122.88(19) . .
C10 C10 C6 118.7(2) 2_676 .
C12 C11 C15 121.05(19) . .
C12 C11 S2 117.67(16) . .
C15 C11 S2 121.27(16) . .
C11 C12 C13 120.5(2) . .
C11 C12 H12A 119.7 . .
C13 C12 H12A 119.7 . .
C14 C13 C12 120.0(2) 2_677 .
C14 C13 H13A 120.0 2_677 .
C12 C13 H13A 120.0 . .
C13 C14 C15 121.5(2) 2_677 .
C13 C14 H14A 119.2 2_677 .
C15 C14 H14A 119.2 . .
C14 C15 C11 123.12(19) . .
C14 C15 C15 119.1(2) . 2_677
C11 C15 C15 117.8(2) . 2_677
N3 C16 N4 120.2(2) . .
N3 C16 N2 120.1(2) . .
N4 C16 N2 119.7(2) . .
C5 N1 C1 121.6(3) . .
C5 N1 H1B 119.2 . .
C1 N1 H1B 119.2 . .
C16 N2 H2B 120.0 . .
C16 N2 H2C 120.0 . .
H2B N2 H2C 120.0 . .
C16 N3 H3B 120.0 . .
C16 N3 H3C 120.0 . .
H3B N3 H3C 120.0 . .
C16 N4 H4B 120.0 . .
C16 N4 H4C 120.0 . .
H4B N4 H4C 120.0 . .
O2 S1 O3 112.46(12) . .
O2 S1 O1 113.64(11) . .
O3 S1 O1 112.05(12) . .
O2 S1 C6 105.72(11) . .
O3 S1 C6 106.31(10) . .
O1 S1 C6 105.93(10) . .
O5 S2 O6 112.58(11) . .
O5 S2 O4 112.65(11) . .
O6 S2 O4 112.28(10) . .
O5 S2 C11 107.08(10) . .
O6 S2 C11 105.91(10) . .
O4 S2 C11 105.71(10) . .

loop_
_geom_bond_atom_site_label_1
_geom_bond_atom_site_label_2
_geom_bond_distance
_geom_bond_site_symmetry_2
C1 C2 1.329(5) .
C1 N1 1.334(4) .
C1 H1A 0.9300 .
C2 C3 1.374(5) .
C2 H2A 0.9300 .
C3 C4 1.374(4) .
C3 H3A 0.9300 .
C4 C5 1.331(4) .
C4 H4A 0.9300 .
C5 N1 1.307(3) .
C5 H5A 0.9300 .
C6 C7 1.367(3) .
C6 C10 1.435(3) .
C6 S1 1.788(2) .
C7 C8 1.408(3) 2_676
C7 H7A 0.9300 .
C8 C9 1.356(3) .
C8 C7 1.408(3) 2_676
C8 H8A 0.9300 .
C9 C10 1.424(3) .
C9 H9A 0.9300 .
C10 C10 1.429(4) 2_676
C11 C12 1.370(3) .
C11 C15 1.432(3) .
C11 S2 1.781(2) .
C12 C13 1.411(3) .
C12 H12A 0.9300 .
C13 C14 1.363(3) 2_677
C13 H13A 0.9300 .
C14 C13 1.363(3) 2_677
C14 C15 1.414(3) .
C14 H14A 0.9300 .
C15 C15 1.433(4) 2_677
C16 N3 1.313(3) .
C16 N4 1.318(3) .
C16 N2 1.325(3) .
N1 H1B 0.8600 .
N2 H2B 0.8600 .
N2 H2C 0.8600 .
N3 H3B 0.8600 .
N3 H3C 0.8600 .
N4 H4B 0.8600 .
N4 H4C 0.8600 .
O1 S1 1.4533(18) .
O2 S1 1.4435(19) .
O3 S1 1.4497(18) .
O4 S2 1.4648(17) .
O5 S2 1.4494(18) .
O6 S2 1.4541(17) .

loop_
_geom_hbond_atom_site_label_D
_geom_hbond_atom_site_label_H
_geom_hbond_atom_site_label_A
_geom_hbond_distance_DH
_geom_hbond_distance_HA
_geom_hbond_distance_DA
_geom_hbond_angle_DHA
_geom_hbond_site_symmetry_A
N1 H1B O2 0.86 2.12 2.859(3) 143.9 .
N3 H3B O1 0.86 2.04 2.817(3) 149.2 .
N2 H2B O4 0.86 2.25 2.947(3) 138.7 1_554
N2 H2C O5 0.86 2.08 2.929(3) 169.0 2_766
N2 H2C S2 0.86 3.01 3.797(3) 153.6 2_766
N3 H3C O4 0.86 2.14 2.932(3) 152.5 2_666
N4 H4B O2 0.86 2.50 3.085(3) 125.9 2_766
N4 H4C O6 0.86 2.08 2.910(3) 161.2 2_766
